data_7041077
loop_
_publ_author_name
'Wang, Dongbo'
'Tan, Qinghua'
'Liu, Jingjuan'
'Liu, Zhiliang'

_publ_section_title
;
 A stable europium metal-organic framework as a dual-functional
 luminescent sensor for quantitatively detecting temperature and humidity.
;
_journal_issue 46
_journal_name_full 'Dalton transactions (Cambridge, England : 2003)'
_journal_page_first 18450
_journal_page_last 18454
_journal_paper_doi 10.1039/c6dt03812c
_journal_volume 45
_journal_year 2016
_chemical_formula_sum 'C36 H43 Eu N7 O16'
_chemical_formula_weight 981.73
_chemical_name_systematic
; 
 ? 
;
_space_group_IT_number 13
_symmetry_cell_setting monoclinic
_symmetry_space_group_name_Hall '-P 2yc'
_symmetry_space_group_name_H-M 'P 1 2/c 1'
_atom_sites_solution_hydrogens geom
_atom_sites_solution_primary direct
_atom_sites_solution_secondary difmap
_audit_creation_method SHELXL-97
_audit_update_record
;
2016-09-28 deposited with the CCDC.
2016-11-01 downloaded from the CCDC.
;
_cell_angle_alpha 90.00
_cell_angle_beta 101.828(2)
_cell_angle_gamma 90.00
_cell_formula_units_Z 4
_cell_length_a 8.1737(5)
_cell_length_b 15.0092(10)
_cell_length_c 37.574(2)
_cell_measurement_reflns_used 9909
_cell_measurement_temperature 293(2)
_cell_measurement_theta_max 28.34
_cell_measurement_theta_min 2.93
_cell_volume 4511.7(5)
_computing_structure_refinement 'SHELXL-97 (Sheldrick, 1997)'
_computing_structure_solution 'SHELXS-97 (Sheldrick, 1990)'
_diffrn_ambient_temperature 293(2)
_diffrn_measured_fraction_theta_full 0.976
_diffrn_measured_fraction_theta_max 0.976
_diffrn_measurement_device_type 'CCD area detector'
_diffrn_radiation_monochromator graphite
_diffrn_radiation_source 'sealed tube'
_diffrn_radiation_type MoK\a
_diffrn_radiation_wavelength 0.71073
_diffrn_reflns_av_R_equivalents 0.1715
_diffrn_reflns_av_sigmaI/netI 0.1044
_diffrn_reflns_limit_h_max 8
_diffrn_reflns_limit_h_min -9
_diffrn_reflns_limit_k_max 17
_diffrn_reflns_limit_k_min -17
_diffrn_reflns_limit_l_max 44
_diffrn_reflns_limit_l_min -44
_diffrn_reflns_number 72739
_diffrn_reflns_theta_full 25.02
_diffrn_reflns_theta_max 25.02
_diffrn_reflns_theta_min 2.84
_exptl_absorpt_coefficient_mu 1.463
_exptl_absorpt_correction_T_max 0.8676
_exptl_absorpt_correction_T_min 0.7489
_exptl_absorpt_correction_type multi-scan
_exptl_absorpt_process_details sadabs
_exptl_crystal_colour yellow
_exptl_crystal_density_diffrn 1.445
_exptl_crystal_density_method 'not measured'
_exptl_crystal_description rod
_exptl_crystal_F_000 1996
_exptl_crystal_size_max 0.21
_exptl_crystal_size_mid 0.20
_exptl_crystal_size_min 0.10
_refine_diff_density_max 1.619
_refine_diff_density_min -1.280
_refine_diff_density_rms 0.158
_refine_ls_extinction_method none
_refine_ls_goodness_of_fit_ref 1.033
_refine_ls_hydrogen_treatment mixed
_refine_ls_matrix_type full
_refine_ls_number_parameters 543
_refine_ls_number_reflns 7782
_refine_ls_number_restraints 1345
_refine_ls_restrained_S_all 0.984
_refine_ls_R_factor_all 0.1218
_refine_ls_R_factor_gt 0.0640
_refine_ls_shift/su_max 0.005
_refine_ls_shift/su_mean 0.000
_refine_ls_structure_factor_coef Fsqd
_refine_ls_weighting_details 'calc w=1/[\s^2^(Fo^2^)+(0.0691P)^2^+31.8917P] where P=(Fo^2^+2Fc^2^)/3'
_refine_ls_weighting_scheme calc
_refine_ls_wR_factor_gt 0.1437
_refine_ls_wR_factor_ref 0.1671
_reflns_number_gt 5060
_reflns_number_total 7782
_reflns_threshold_expression >2sigma(I)
_cod_data_source_file c6dt03812c2.cif
_cod_data_source_block 1
_cod_depositor_comments 'Adding full bibliography for 7041077.cif.'
_cod_original_sg_symbol_H-M P2/c
_cod_database_code 7041077

loop_
_symmetry_equiv_pos_as_xyz
'x, y, z'
'-x, y, -z+1/2'
'-x, -y, -z'
'x, -y, z-1/2'

loop_
_atom_site_label
_atom_site_type_symbol
_atom_site_fract_x
_atom_site_fract_y
_atom_site_fract_z
_atom_site_U_iso_or_equiv
_atom_site_adp_type
_atom_site_occupancy
_atom_site_symmetry_multiplicity
_atom_site_calc_flag
_atom_site_refinement_flags
Eu1 Eu 0.31991(5) 0.09839(3) -0.014455(11) 0.02270(15) Uani 1 1 d U
O1 O 0.1498(7) 0.0896(4) 0.03367(14) 0.0283(11) Uani 1 1 d U
O2 O 0.3896(7) 0.2403(4) -0.04541(16) 0.0342(12) Uani 1 1 d U
O3 O 0.2655(7) 0.2180(4) 0.02674(14) 0.0281(11) Uani 1 1 d U
O4 O -0.5035(6) 0.0265(4) 0.46520(14) 0.0267(12) Uani 1 1 d U
O5 O 0.5885(7) 0.1701(4) -0.00783(16) 0.0337(12) Uani 1 1 d U
N1 N 1.0454(9) 0.4751(5) -0.0473(2) 0.0344(13) Uani 1 1 d U
H1 H 1.0530 0.5225 -0.0597 0.041 Uiso 1 1 calc R
O6 O 0.1803(7) -0.0446(4) -0.02060(16) 0.0346(15) Uani 1 1 d U
H6B H 0.1537 -0.0571 -0.0431 0.041 Uiso 1 1 d R
H6C H 0.0901 -0.0393 -0.0129 0.041 Uiso 1 1 d R
C1 C 0.1074(11) 0.2068(6) 0.0734(2) 0.0307(14) Uani 1 1 d U
C2 C 0.8304(10) 0.2909(6) -0.0175(2) 0.0306(14) Uani 1 1 d U
H2 H 0.8619 0.2451 -0.0009 0.037 Uiso 1 1 calc R
C3 C 0.5426(11) 0.2336(6) -0.0298(2) 0.0296(15) Uani 1 1 d U
N2 N -0.0675(9) 0.1493(5) 0.15413(18) 0.0343(13) Uani 1 1 d U
H2A H -0.0772 0.0934 0.1582 0.041 Uiso 1 1 calc R
C4 C 0.6682(10) 0.2987(6) -0.0366(2) 0.0289(14) Uani 1 1 d U
N3 N 1.1135(8) 0.3622(5) -0.00888(19) 0.0295(13) Uani 1 1 d U
N4 N -0.0750(9) 0.2974(5) 0.16173(19) 0.0369(13) Uani 1 1 d U
C5 C 0.9442(10) 0.3532(6) -0.0239(2) 0.0289(14) Uani 1 1 d U
C6 C 1.3890(10) 0.5460(6) -0.0266(2) 0.0293(17) Uani 1 1 d U
H6 H 1.3154 0.5771 -0.0445 0.035 Uiso 1 1 calc R
C7 C 0.1771(10) 0.1698(6) 0.0431(2) 0.0271(14) Uani 1 1 d U
O7 O -0.6540(8) -0.0560(4) 0.42256(15) 0.0376(13) Uani 1 1 d U
C8 C -0.4564(11) 0.1931(7) 0.3537(2) 0.0335(15) Uani 1 1 d U
N5 N -0.3853(9) 0.0871(6) 0.31743(19) 0.0397(14) Uani 1 1 d U
H5 H -0.3677 0.0364 0.3082 0.048 Uiso 1 1 calc R
N6 N -0.4008(9) 0.2350(5) 0.32540(19) 0.0374(14) Uani 1 1 d U
C9 C -0.4912(11) 0.0426(7) 0.3729(2) 0.0350(14) Uani 1 1 d U
H9 H -0.4913 -0.0185 0.3688 0.042 Uiso 1 1 calc R
C10 C -0.0099(11) 0.1873(6) 0.1256(2) 0.0317(14) Uani 1 1 d U
C11 C -0.4451(11) 0.1017(7) 0.3485(2) 0.0364(14) Uani 1 1 d U
C12 C -0.1710(11) 0.2047(7) 0.2080(2) 0.0364(15) Uani 1 1 d U
C13 C -0.5665(11) 0.0128(6) 0.4315(2) 0.0308(15) Uani 1 1 d U
C14 C 1.1661(11) 0.4361(6) -0.0240(2) 0.0297(15) Uani 1 1 d U
C15 C -0.5366(11) 0.0761(6) 0.4033(2) 0.0324(15) Uani 1 1 d U
C16 C 0.9033(10) 0.4241(6) -0.0479(2) 0.0311(15) Uani 1 1 d U
C17 C -0.1049(11) 0.2168(7) 0.1742(2) 0.0366(14) Uani 1 1 d U
C18 C 0.0487(10) 0.1499(6) 0.0969(2) 0.0308(14) Uani 1 1 d U
H18 H 0.0486 0.0885 0.0936 0.037 Uiso 1 1 calc R
C19 C -0.2561(12) 0.1090(7) 0.2520(2) 0.0434(16) Uani 1 1 d U
H19 H -0.2713 0.0519 0.2604 0.052 Uiso 1 1 calc R
C20 C -0.0133(11) 0.2783(6) 0.1309(2) 0.0343(15) Uani 1 1 d U
C21 C -0.5471(11) 0.1685(6) 0.4086(2) 0.0329(15) Uani 1 1 d U
H21 H -0.5798 0.1893 0.4294 0.039 Uiso 1 1 calc R
C22 C 0.1039(11) 0.2993(6) 0.0786(2) 0.0341(15) Uani 1 1 d U
H22 H 0.1439 0.3368 0.0627 0.041 Uiso 1 1 calc R
C23 C -0.5099(11) 0.2290(7) 0.3837(2) 0.0355(15) Uani 1 1 d U
H23 H -0.5200 0.2901 0.3867 0.043 Uiso 1 1 calc R
C24 C -0.3603(12) 0.1665(7) 0.3047(2) 0.0390(15) Uani 1 1 d U
C25 C 0.6247(11) 0.3696(6) -0.0618(2) 0.0331(15) Uani 1 1 d U
H25 H 0.5153 0.3740 -0.0749 0.040 Uiso 1 1 calc R
C26 C 0.0422(11) 0.3358(7) 0.1070(2) 0.0370(15) Uani 1 1 d U
H26 H 0.0380 0.3972 0.1099 0.044 Uiso 1 1 calc R
C27 C -0.2930(12) 0.1817(7) 0.2712(2) 0.0383(15) Uani 1 1 d U
C28 C -0.1958(12) 0.1201(7) 0.2200(2) 0.0415(16) Uani 1 1 d U
H28 H -0.1728 0.0707 0.2069 0.050 Uiso 1 1 calc R
C29 C 0.7414(11) 0.4324(6) -0.0675(2) 0.0346(16) Uani 1 1 d U
H29 H 0.7114 0.4788 -0.0839 0.042 Uiso 1 1 calc R
C30 C 1.4510(10) 0.4236(6) 0.0147(2) 0.0310(17) Uani 1 1 d U
H30 H 1.4177 0.3715 0.0246 0.037 Uiso 1 1 calc R
C31 C 1.3370(10) 0.4687(6) -0.0119(2) 0.0284(15) Uani 1 1 d U
C32 C -0.2083(12) 0.2756(7) 0.2274(2) 0.0423(16) Uani 1 1 d U
H32 H -0.1936 0.3327 0.2189 0.051 Uiso 1 1 calc R
C33 C -0.2664(12) 0.2664(7) 0.2588(2) 0.0414(16) Uani 1 1 d U
H33 H -0.2879 0.3164 0.2717 0.050 Uiso 1 1 calc R
O8 O 0.0604(8) 0.1390(5) -0.04840(18) 0.0469(14) Uani 1 1 d U
C34 C 0.0232(15) 0.1932(9) -0.0747(3) 0.068(2) Uani 1 1 d U
H34 H 0.0951 0.2401 -0.0768 0.082 Uiso 1 1 calc R
N7 N -0.1106(13) 0.1839(8) -0.0981(3) 0.078(3) Uani 1 1 d DU
O9 O 0.8937(12) 0.9602(6) 0.1479(3) 0.099(3) Uani 1 1 d .
H9C H 0.9089 1.0159 0.1510 0.119 Uiso 1 1 d R
H9D H 0.8250 0.9520 0.1279 0.119 Uiso 1 1 d R
O10 O 0.5997(18) 0.4217(8) 0.3197(3) 0.150(5) Uani 1 1 d .
H10A H 0.5558 0.4225 0.2972 0.181 Uiso 1 1 d R
H10B H 0.6132 0.3666 0.3247 0.181 Uiso 1 1 d R
C35 C -0.2316(19) 0.1188(10) -0.0959(5) 0.117(4) Uani 1 1 d DU
H35A H -0.2239 0.0715 -0.1127 0.176 Uiso 1 1 calc R
H35B H -0.3409 0.1450 -0.1018 0.176 Uiso 1 1 calc R
H35C H -0.2126 0.0953 -0.0716 0.176 Uiso 1 1 calc R
O11 O 0.148(4) 0.4363(17) 0.8797(6) 0.337(9) Uani 1 1 d U
H11A H 0.0783 0.4329 0.8936 0.404 Uiso 1 1 d R
H11B H 0.2271 0.4699 0.8901 0.404 Uiso 1 1 d R
O12 O 0.623(6) 0.9134(12) 0.2958(8) 0.62(3) Uani 1 1 d U
H12A H 0.5800 0.8793 0.3094 0.746 Uiso 1 1 d R
H12B H 0.7225 0.8967 0.2961 0.746 Uiso 1 1 d R
O13 O 0.285(3) 0.2618(16) 0.8762(6) 0.335(10) Uani 1 1 d U
H13D H 0.2384 0.3126 0.8742 0.403 Uiso 1 1 d R
H13B H 0.2474 0.2297 0.8914 0.403 Uiso 1 1 d R
C36 C -0.157(2) 0.2474(12) -0.1276(4) 0.122(4) Uani 1 1 d U
H36A H -0.0801 0.2964 -0.1240 0.183 Uiso 1 1 calc R
H36B H -0.2681 0.2690 -0.1281 0.183 Uiso 1 1 calc R
H36C H -0.1538 0.2187 -0.1503 0.183 Uiso 1 1 calc R
O14 O 0.988(4) 0.5273(13) 0.8141(5) 0.374(19) Uani 1 1 d .
H14D H 0.9049 0.5511 0.8209 0.449 Uiso 1 1 d R
H14A H 0.9814 0.4708 0.8146 0.449 Uiso 1 1 d R
O15 O 0.253(7) 0.8457(15) 0.3114(9) 0.64(3) Uani 1 1 d U
H15C H 0.2118 0.8834 0.3240 0.773 Uiso 1 1 d R
H15B H 0.2681 0.7960 0.3224 0.773 Uiso 1 1 d R
O16 O 0.325(4) 0.5486(18) 0.8454(7) 0.359(10) Uani 1 1 d U
H16C H 0.2287 0.5431 0.8317 0.431 Uiso 1 1 d R
H16B H 0.3249 0.5909 0.8605 0.431 Uiso 1 1 d R

loop_
_atom_site_aniso_label
_atom_site_aniso_U_11
_atom_site_aniso_U_22
_atom_site_aniso_U_33
_atom_site_aniso_U_23
_atom_site_aniso_U_13
_atom_site_aniso_U_12
Eu1 0.0208(2) 0.0269(2) 0.0222(2) -0.0013(2) 0.00861(15) -0.0037(2)
O1 0.026(2) 0.033(3) 0.030(2) -0.001(2) 0.017(2) -0.002(2)
O2 0.028(2) 0.037(3) 0.038(2) 0.002(2) 0.008(2) -0.006(2)
O3 0.030(2) 0.031(2) 0.027(2) 0.000(2) 0.015(2) -0.001(2)
O4 0.025(3) 0.037(3) 0.020(2) 0.005(2) 0.008(2) 0.000(2)
O5 0.026(3) 0.034(3) 0.041(3) 0.009(2) 0.007(2) -0.005(2)
N1 0.028(3) 0.032(3) 0.041(3) 0.012(2) 0.004(2) -0.009(2)
O6 0.029(3) 0.038(4) 0.040(3) -0.013(3) 0.013(3) -0.012(3)
C1 0.033(3) 0.035(3) 0.026(3) 0.002(3) 0.011(2) 0.001(3)
C2 0.024(3) 0.031(3) 0.037(3) 0.007(3) 0.006(2) -0.004(2)
C3 0.023(3) 0.034(3) 0.032(3) 0.000(3) 0.007(3) -0.004(3)
N2 0.042(3) 0.039(3) 0.025(3) 0.004(2) 0.015(2) -0.006(2)
C4 0.023(3) 0.031(3) 0.033(3) 0.004(3) 0.005(2) -0.004(3)
N3 0.022(3) 0.030(3) 0.038(3) 0.006(2) 0.009(2) -0.007(2)
N4 0.045(3) 0.043(3) 0.027(3) 0.001(2) 0.017(2) -0.003(3)
C5 0.023(3) 0.029(3) 0.035(3) 0.006(3) 0.006(2) -0.006(2)
C6 0.025(3) 0.027(3) 0.036(3) 0.007(3) 0.005(3) -0.005(3)
C7 0.027(3) 0.034(3) 0.024(3) 0.001(3) 0.011(2) 0.001(3)
O7 0.044(3) 0.045(3) 0.026(3) 0.002(2) 0.009(2) -0.006(3)
C8 0.035(3) 0.047(3) 0.020(3) 0.006(3) 0.009(3) -0.003(3)
N5 0.046(3) 0.050(3) 0.026(3) 0.001(3) 0.014(2) -0.001(3)
N6 0.041(3) 0.052(3) 0.023(3) 0.004(2) 0.013(2) -0.003(3)
C9 0.039(3) 0.045(3) 0.023(3) 0.003(3) 0.011(2) -0.003(3)
C10 0.034(3) 0.039(3) 0.025(3) 0.003(3) 0.013(2) -0.001(3)
C11 0.039(3) 0.049(3) 0.023(3) 0.004(3) 0.010(2) 0.000(3)
C12 0.040(3) 0.048(3) 0.024(3) 0.002(3) 0.013(3) -0.004(3)
C13 0.030(3) 0.042(3) 0.023(3) 0.003(3) 0.011(3) 0.003(3)
C14 0.025(3) 0.029(3) 0.035(3) 0.006(3) 0.008(3) -0.004(3)
C15 0.034(3) 0.044(3) 0.021(3) 0.005(3) 0.008(2) -0.001(3)
C16 0.024(3) 0.030(3) 0.038(3) 0.008(3) 0.004(3) -0.007(3)
C17 0.040(3) 0.046(3) 0.027(3) 0.002(3) 0.014(2) -0.002(3)
C18 0.034(3) 0.035(3) 0.026(3) 0.002(2) 0.012(2) -0.003(3)
C19 0.051(3) 0.052(3) 0.031(3) 0.006(3) 0.016(3) -0.006(3)
C20 0.040(3) 0.040(3) 0.027(3) 0.002(3) 0.016(3) -0.001(3)
C21 0.033(3) 0.046(3) 0.022(3) 0.000(3) 0.010(3) 0.000(3)
C22 0.041(3) 0.037(3) 0.029(3) 0.002(3) 0.018(3) -0.005(3)
C23 0.039(3) 0.045(3) 0.023(3) 0.002(3) 0.008(3) -0.001(3)
C24 0.041(3) 0.053(3) 0.025(3) 0.005(3) 0.011(2) -0.004(3)
C25 0.026(3) 0.034(3) 0.038(3) 0.006(3) 0.003(3) -0.006(3)
C26 0.046(3) 0.038(3) 0.031(3) 0.005(3) 0.016(3) 0.000(3)
C27 0.041(3) 0.053(3) 0.024(3) 0.002(3) 0.013(3) -0.003(3)
C28 0.049(3) 0.050(3) 0.029(3) 0.001(3) 0.016(3) -0.004(3)
C29 0.028(3) 0.034(3) 0.041(3) 0.011(3) 0.005(3) -0.003(3)
C30 0.026(3) 0.027(4) 0.041(4) 0.006(3) 0.009(3) -0.006(3)
C31 0.023(3) 0.026(3) 0.038(3) 0.005(3) 0.008(3) -0.007(3)
C32 0.050(3) 0.050(3) 0.030(3) 0.006(3) 0.016(3) -0.005(3)
C33 0.048(3) 0.052(3) 0.028(3) 0.003(3) 0.016(3) -0.003(3)
O8 0.041(3) 0.054(3) 0.043(3) 0.002(3) 0.003(2) 0.006(3)
C34 0.061(4) 0.074(4) 0.066(4) -0.005(4) 0.004(4) 0.001(4)
N7 0.062(5) 0.092(6) 0.068(5) -0.001(5) -0.014(4) 0.000(5)
O9 0.121(8) 0.070(7) 0.100(8) -0.004(6) 0.007(6) 0.006(6)
O10 0.223(16) 0.105(10) 0.133(11) 0.011(8) 0.057(10) 0.010(10)
C35 0.116(8) 0.111(9) 0.112(8) -0.014(8) -0.004(8) -0.006(8)
O11 0.47(3) 0.271(17) 0.239(15) 0.048(14) 0.010(16) -0.023(17)
O12 1.56(9) 0.098(12) 0.41(3) 0.027(15) 0.67(4) 0.06(3)
O13 0.47(3) 0.265(17) 0.232(16) 0.053(14) -0.011(16) -0.023(18)
C36 0.126(8) 0.132(9) 0.098(8) 0.003(8) -0.002(7) 0.013(8)
O14 0.78(6) 0.149(18) 0.187(19) -0.030(15) 0.09(3) 0.05(3)
O15 1.57(9) 0.126(13) 0.43(3) 0.015(15) 0.65(4) 0.06(3)
O16 0.49(3) 0.295(18) 0.266(16) 0.042(15) 0.021(17) -0.027(18)

loop_
_atom_type_symbol
_atom_type_description
_atom_type_scat_dispersion_real
_atom_type_scat_dispersion_imag
_atom_type_scat_source
C C 0.0033 0.0016 'International Tables Vol C Tables 4.2.6.8 and 6.1.1.4'
H H 0.0000 0.0000 'International Tables Vol C Tables 4.2.6.8 and 6.1.1.4'
Eu Eu -0.1578 3.6682 'International Tables Vol C Tables 4.2.6.8 and 6.1.1.4'
N N 0.0061 0.0033 'International Tables Vol C Tables 4.2.6.8 and 6.1.1.4'
O O 0.0106 0.0060 'International Tables Vol C Tables 4.2.6.8 and 6.1.1.4'

loop_
_geom_angle_atom_site_label_1
_geom_angle_atom_site_label_2
_geom_angle_atom_site_label_3
_geom_angle
_geom_angle_site_symmetry_1
_geom_angle_site_symmetry_3
O8 Eu1 O4 154.5(2) . 2
O8 Eu1 O5 130.5(2) . .
O4 Eu1 O5 73.01(19) 2 .
O8 Eu1 O6 79.7(2) . .
O4 Eu1 O6 83.24(19) 2 .
O5 Eu1 O6 143.9(2) . .
O8 Eu1 O3 83.8(2) . .
O4 Eu1 O3 90.46(18) 2 .
O5 Eu1 O3 83.55(19) . .
O6 Eu1 O3 124.25(19) . .
O8 Eu1 O1 80.2(2) . .
O4 Eu1 O1 76.70(18) 2 .
O5 Eu1 O1 125.33(19) . .
O6 Eu1 O1 72.60(19) . .
O3 Eu1 O1 52.18(18) . .
O8 Eu1 O7 78.0(2) . 4_655
O4 Eu1 O7 117.15(19) 2 4_655
O5 Eu1 O7 87.7(2) . 4_655
O6 Eu1 O7 79.3(2) . 4_655
O3 Eu1 O7 147.0(2) . 4_655
O1 Eu1 O7 147.0(2) . 4_655
O8 Eu1 O2 78.1(2) . .
O4 Eu1 O2 124.61(18) 2 .
O5 Eu1 O2 52.38(19) . .
O6 Eu1 O2 147.5(2) . .
O3 Eu1 O2 76.34(19) . .
O1 Eu1 O2 125.72(19) . .
O7 Eu1 O2 73.2(2) 4_655 .
O8 Eu1 O4 122.2(2) . 4_655
O4 Eu1 O4 66.4(2) 2 4_655
O5 Eu1 O4 78.57(19) . 4_655
O6 Eu1 O4 66.94(18) . 4_655
O3 Eu1 O4 154.01(18) . 4_655
O1 Eu1 O4 127.23(18) . 4_655
O7 Eu1 O4 51.14(18) 4_655 4_655
O2 Eu1 O4 106.36(18) . 4_655
O8 Eu1 C3 104.5(3) . .
O4 Eu1 C3 98.7(2) 2 .
O5 Eu1 C3 26.0(2) . .
O6 Eu1 C3 156.4(2) . .
O3 Eu1 C3 79.3(2) . .
O1 Eu1 C3 130.8(2) . .
O7 Eu1 C3 79.0(2) 4_655 .
O2 Eu1 C3 26.4(2) . .
O4 Eu1 C3 92.2(2) 4_655 .
O8 Eu1 C7 81.3(2) . .
O4 Eu1 C7 82.7(2) 2 .
O5 Eu1 C7 104.9(2) . .
O6 Eu1 C7 98.4(2) . .
O3 Eu1 C7 26.1(2) . .
O1 Eu1 C7 26.0(2) . .
O7 Eu1 C7 159.3(2) 4_655 .
O2 Eu1 C7 101.3(2) . .
O4 Eu1 C7 146.6(2) 4_655 .
C3 Eu1 C7 105.1(2) . .
O8 Eu1 C13 98.8(2) . 4_655
O4 Eu1 C13 92.4(2) 2 4_655
O5 Eu1 C13 85.1(2) . 4_655
O6 Eu1 C13 68.8(2) . 4_655
O3 Eu1 C13 167.0(2) . 4_655
O1 Eu1 C13 140.8(2) . 4_655
O7 Eu1 C13 25.4(2) 4_655 4_655
O2 Eu1 C13 91.6(2) . 4_655
O4 Eu1 C13 26.0(2) 4_655 4_655
C3 Eu1 C13 87.7(2) . 4_655
C7 Eu1 C13 166.8(2) . 4_655
O8 Eu1 H6B 72.0 . .
O4 Eu1 H6B 95.7 2 .
O5 Eu1 H6B 140.4 . .
O6 Eu1 H6B 16.8 . .
O3 Eu1 H6B 135.3 . .
O1 Eu1 H6B 86.4 . .
O7 Eu1 H6B 63.5 4_655 .
O2 Eu1 H6B 131.1 . .
O4 Eu1 H6B 62.4 4_655 .
C3 Eu1 H6B 142.3 . .
C7 Eu1 H6B 111.2 . .
C13 Eu1 H6B 57.0 4_655 .
O8 Eu1 H6C 70.4 . .
O4 Eu1 H6C 88.2 2 .
O5 Eu1 H6C 158.0 . .
O6 Eu1 H6C 16.8 . .
O3 Eu1 H6C 108.4 . .
O1 Eu1 H6C 58.1 . .
O7 Eu1 H6C 91.1 4_655 .
O2 Eu1 H6C 147.2 . .
O4 Eu1 H6C 83.6 4_655 .
C3 Eu1 H6C 169.7 . .
C7 Eu1 H6C 83.2 . .
C13 Eu1 H6C 84.4 4_655 .
H6B Eu1 H6C 28.3 . .
C7 O1 Eu1 93.5(5) . .
C3 O2 Eu1 90.8(5) . .
C7 O3 Eu1 94.7(5) . .
C13 O4 Eu1 154.1(6) . 2
C13 O4 Eu1 92.3(5) . 4_456
Eu1 O4 Eu1 113.6(2) 2 4_456
C3 O5 Eu1 97.3(5) . .
C14 N1 C16 106.0(7) . .
C14 N1 H1 127.0 . .
C16 N1 H1 127.0 . .
Eu1 O6 H6B 108.1 . .
Eu1 O6 H6C 108.0 . .
H6B O6 H6C 107.4 . .
C18 C1 C22 120.2(8) . .
C18 C1 C7 119.8(8) . .
C22 C1 C7 120.0(8) . .
C5 C2 C4 117.8(8) . .
C5 C2 H2 121.1 . .
C4 C2 H2 121.1 . .
O5 C3 O2 119.5(8) . .
O5 C3 C4 119.2(7) . .
O2 C3 C4 121.4(8) . .
O5 C3 Eu1 56.7(4) . .
O2 C3 Eu1 62.8(4) . .
C4 C3 Eu1 175.6(6) . .
C17 N2 C10 106.3(8) . .
C17 N2 H2A 126.9 . .
C10 N2 H2A 126.9 . .
C2 C4 C25 119.6(8) . .
C2 C4 C3 118.9(8) . .
C25 C4 C3 121.5(7) . .
C14 N3 C5 106.5(7) . .
C17 N4 C20 103.3(8) . .
C2 C5 N3 130.4(8) . .
C2 C5 C16 123.5(8) . .
N3 C5 C16 106.0(7) . .
C30 C6 C31 119.8(8) 3_865 .
C30 C6 H6 120.1 3_865 .
C31 C6 H6 120.1 . .
O1 C7 O3 119.6(7) . .
O1 C7 C1 120.0(7) . .
O3 C7 C1 120.4(8) . .
O1 C7 Eu1 60.5(4) . .
O3 C7 Eu1 59.1(4) . .
C1 C7 Eu1 178.6(6) . .
C13 O7 Eu1 96.3(5) . 4_456
N6 C8 C11 107.2(8) . .
N6 C8 C23 130.4(9) . .
C11 C8 C23 122.3(8) . .
C24 N5 C11 105.8(8) . .
C24 N5 H5 127.1 . .
C11 N5 H5 127.1 . .
C24 N6 C8 104.5(8) . .
C15 C9 C11 118.4(9) . .
C15 C9 H9 120.8 . .
C11 C9 H9 120.8 . .
C20 C10 N2 106.0(8) . .
C20 C10 C18 122.3(8) . .
N2 C10 C18 131.7(9) . .
N5 C11 C9 130.9(10) . .
N5 C11 C8 108.8(8) . .
C9 C11 C8 120.2(8) . .
C32 C12 C28 118.9(8) . .
C32 C12 C17 121.5(9) . .
C28 C12 C17 119.6(9) . .
O7 C13 O4 119.0(8) . .
O7 C13 C15 120.1(8) . .
O4 C13 C15 120.9(8) . .
O7 C13 Eu1 58.3(4) . 4_456
O4 C13 Eu1 61.7(4) . 4_456
C15 C13 Eu1 170.6(6) . 4_456
N1 C14 N3 112.6(7) . .
N1 C14 C31 126.6(8) . .
N3 C14 C31 120.6(8) . .
C9 C15 C21 121.2(8) . .
C9 C15 C13 118.4(8) . .
C21 C15 C13 120.3(8) . .
C29 C16 N1 131.7(8) . .
C29 C16 C5 119.4(8) . .
N1 C16 C5 108.8(7) . .
N2 C17 N4 114.2(7) . .
N2 C17 C12 123.7(9) . .
N4 C17 C12 122.1(9) . .
C10 C18 C1 117.8(9) . .
C10 C18 H18 121.1 . .
C1 C18 H18 121.1 . .
C27 C19 C28 120.5(9) . .
C27 C19 H19 119.7 . .
C28 C19 H19 119.7 . .
C10 C20 C26 120.2(8) . .
C10 C20 N4 110.3(8) . .
C26 C20 N4 129.5(9) . .
C23 C21 C15 121.5(8) . .
C23 C21 H21 119.3 . .
C15 C21 H21 119.3 . .
C26 C22 C1 121.4(8) . .
C26 C22 H22 119.3 . .
C1 C22 H22 119.3 . .
C21 C23 C8 116.2(9) . .
C21 C23 H23 121.9 . .
C8 C23 H23 121.9 . .
N5 C24 N6 113.7(8) . .
N5 C24 C27 123.8(9) . .
N6 C24 C27 122.5(9) . .
C29 C25 C4 121.7(8) . .
C29 C25 H25 119.2 . .
C4 C25 H25 119.2 . .
C22 C26 C20 118.1(9) . .
C22 C26 H26 120.9 . .
C20 C26 H26 120.9 . .
C19 C27 C33 119.1(8) . .
C19 C27 C24 118.6(9) . .
C33 C27 C24 122.3(9) . .
C12 C28 C19 119.5(9) . .
C12 C28 H28 120.2 . .
C19 C28 H28 120.2 . .
C16 C29 C25 118.0(8) . .
C16 C29 H29 121.0 . .
C25 C29 H29 121.0 . .
C6 C30 C31 121.8(8) 3_865 .
C6 C30 H30 119.1 3_865 .
C31 C30 H30 119.1 . .
C6 C31 C30 118.4(8) . .
C6 C31 C14 120.4(8) . .
C30 C31 C14 121.1(8) . .
C12 C32 C33 122.6(10) . .
C12 C32 H32 118.7 . .
C33 C32 H32 118.7 . .
C32 C33 C27 119.3(10) . .
C32 C33 H33 120.4 . .
C27 C33 H33 120.4 . .
C34 O8 Eu1 130.0(7) . .
O8 C34 N7 120.4(13) . .
O8 C34 H34 119.8 . .
N7 C34 H34 119.8 . .
C34 N7 C35 123.8(13) . .
C34 N7 C36 120.8(13) . .
C35 N7 C36 115.2(12) . .
H9C O9 H9D 108.3 . .
H10A O10 H10B 104.1 . .
N7 C35 H35A 109.5 . .
N7 C35 H35B 109.5 . .
H35A C35 H35B 109.5 . .
N7 C35 H35C 109.5 . .
H35A C35 H35C 109.5 . .
H35B C35 H35C 109.5 . .
H11A O11 H11B 107.1 . .
H12A O12 H12B 109.0 . .
H13D O13 H13B 110.5 . .
N7 C36 H36A 109.5 . .
N7 C36 H36B 109.5 . .
H36A C36 H36B 109.5 . .
N7 C36 H36C 109.5 . .
H36A C36 H36C 109.5 . .
H36B C36 H36C 109.5 . .
H14D O14 H14A 110.9 . .
H15C O15 H15B 110.2 . .
H16C O16 H16B 110.7 . .

loop_
_geom_bond_atom_site_label_1
_geom_bond_atom_site_label_2
_geom_bond_distance
_geom_bond_site_symmetry_2
Eu1 O8 2.321(6) .
Eu1 O4 2.388(5) 2
Eu1 O5 2.412(5) .
Eu1 O6 2.419(6) .
Eu1 O3 2.470(5) .
Eu1 O1 2.500(5) .
Eu1 O7 2.501(6) 4_655
Eu1 O2 2.547(6) .
Eu1 O4 2.576(5) 4_655
Eu1 C3 2.863(9) .
Eu1 C7 2.867(8) .
Eu1 C13 2.923(9) 4_655
Eu1 H6B 2.8020 .
Eu1 H6C 2.8014 .
O1 C7 1.261(10) .
O2 C3 1.272(10) .
O3 C7 1.268(10) .
O4 C13 1.282(9) .
O4 Eu1 2.388(5) 2
O4 Eu1 2.576(5) 4_456
O5 C3 1.266(10) .
N1 C14 1.316(11) .
N1 C16 1.387(10) .
N1 H1 0.8600 .
O6 H6B 0.8500 .
O6 H6C 0.8498 .
C1 C18 1.382(12) .
C1 C22 1.402(12) .
C1 C7 1.483(11) .
C2 C5 1.374(11) .
C2 C4 1.377(11) .
C2 H2 0.9300 .
C3 C4 1.477(12) .
N2 C17 1.334(11) .
N2 C10 1.380(10) .
N2 H2A 0.8600 .
C4 C25 1.420(12) .
N3 C14 1.355(11) .
N3 C5 1.390(10) .
N4 C17 1.337(12) .
N4 C20 1.386(11) .
C5 C16 1.390(12) .
C6 C30 1.371(11) 3_865
C6 C31 1.389(11) .
C6 H6 0.9300 .
O7 C13 1.262(11) .
O7 Eu1 2.501(6) 4_456
C8 N6 1.390(10) .
C8 C11 1.393(13) .
C8 C23 1.395(12) .
N5 C24 1.315(12) .
N5 C11 1.373(11) .
N5 H5 0.8600 .
N6 C24 1.369(12) .
C9 C15 1.364(12) .
C9 C11 1.383(12) .
C9 H9 0.9300 .
C10 C20 1.381(13) .
C10 C18 1.383(11) .
C12 C32 1.359(13) .
C12 C28 1.376(13) .
C12 C17 1.492(12) .
C13 C15 1.481(12) .
C13 Eu1 2.923(9) 4_456
C14 C31 1.462(11) .
C15 C21 1.407(13) .
C16 C29 1.382(12) .
C18 H18 0.9300 .
C19 C27 1.374(13) .
C19 C28 1.401(12) .
C19 H19 0.9300 .
C20 C26 1.387(12) .
C21 C23 1.383(12) .
C21 H21 0.9300 .
C22 C26 1.381(12) .
C22 H22 0.9300 .
C23 H23 0.9300 .
C24 C27 1.494(12) .
C25 C29 1.388(12) .
C25 H25 0.9300 .
C26 H26 0.9300 .
C27 C33 1.386(13) .
C28 H28 0.9300 .
C29 H29 0.9300 .
C30 C6 1.371(11) 3_865
C30 C31 1.393(12) .
C30 H30 0.9300 .
C32 C33 1.366(12) .
C32 H32 0.9300 .
C33 H33 0.9300 .
O8 C34 1.269(13) .
C34 N7 1.263(14) .
C34 H34 0.9300 .
N7 C35 1.405(9) .
N7 C36 1.452(18) .
O9 H9C 0.8500 .
O9 H9D 0.8501 .
O10 H10A 0.8499 .
O10 H10B 0.8500 .
C35 H35A 0.9600 .
C35 H35B 0.9600 .
C35 H35C 0.9600 .
O11 H11A 0.8500 .
O11 H11B 0.8500 .
O12 H12A 0.8501 .
O12 H12B 0.8500 .
O13 H13D 0.8500 .
O13 H13B 0.8502 .
C36 H36A 0.9600 .
C36 H36B 0.9600 .
C36 H36C 0.9600 .
O14 H14D 0.8500 .
O14 H14A 0.8499 .
O15 H15C 0.8498 .
O15 H15B 0.8501 .
O16 H16C 0.8501 .
O16 H16B 0.8498 .

loop_
_geom_torsion_atom_site_label_1
_geom_torsion_atom_site_label_2
_geom_torsion_atom_site_label_3
_geom_torsion_atom_site_label_4
_geom_torsion
_geom_torsion_site_symmetry_1
_geom_torsion_site_symmetry_4
O8 Eu1 O1 C7 -90.2(5) . .
O4 Eu1 O1 C7 100.7(5) 2 .
O5 Eu1 O1 C7 43.1(5) . .
O6 Eu1 O1 C7 -172.3(5) . .
O3 Eu1 O1 C7 -0.5(5) . .
O7 Eu1 O1 C7 -139.5(5) 4_655 .
O2 Eu1 O1 C7 -22.6(5) . .
O4 Eu1 O1 C7 146.6(5) 4_655 .
C3 Eu1 O1 C7 10.6(6) . .
C13 Eu1 O1 C7 177.8(5) 4_655 .
O8 Eu1 O2 C3 179.8(5) . .
O4 Eu1 O2 C3 12.5(6) 2 .
O5 Eu1 O2 C3 1.1(5) . .
O6 Eu1 O2 C3 -132.4(5) . .
O3 Eu1 O2 C3 93.4(5) . .
O1 Eu1 O2 C3 111.3(5) . .
O7 Eu1 O2 C3 -99.2(5) 4_655 .
O4 Eu1 O2 C3 -59.8(5) 4_655 .
C7 Eu1 O2 C3 101.3(5) . .
C13 Eu1 O2 C3 -81.5(5) 4_655 .
O8 Eu1 O3 C7 82.9(5) . .
O4 Eu1 O3 C7 -72.2(5) 2 .
O5 Eu1 O3 C7 -145.0(5) . .
O6 Eu1 O3 C7 9.9(6) . .
O1 Eu1 O3 C7 0.5(5) . .
O7 Eu1 O3 C7 139.4(5) 4_655 .
O2 Eu1 O3 C7 162.2(5) . .
O4 Eu1 O3 C7 -98.4(6) 4_655 .
C3 Eu1 O3 C7 -171.0(5) . .
C13 Eu1 O3 C7 -174.9(9) 4_655 .
O8 Eu1 O5 C3 -2.7(6) . .
O4 Eu1 O5 C3 -171.3(5) 2 .
O6 Eu1 O5 C3 137.6(5) . .
O3 Eu1 O5 C3 -78.8(5) . .
O1 Eu1 O5 C3 -112.0(5) . .
O7 Eu1 O5 C3 69.4(5) 4_655 .
O2 Eu1 O5 C3 -1.1(5) . .
O4 Eu1 O5 C3 120.2(5) 4_655 .
C7 Eu1 O5 C3 -93.9(5) . .
C13 Eu1 O5 C3 94.7(5) 4_655 .
Eu1 O5 C3 O2 2.0(9) . .
Eu1 O5 C3 C4 -178.3(7) . .
Eu1 O2 C3 O5 -1.9(8) . .
Eu1 O2 C3 C4 178.5(7) . .
O8 Eu1 C3 O5 177.9(5) . .
O4 Eu1 C3 O5 8.5(5) 2 .
O6 Eu1 C3 O5 -84.7(7) . .
O3 Eu1 C3 O5 97.3(5) . .
O1 Eu1 C3 O5 88.4(5) . .
O7 Eu1 C3 O5 -107.7(5) 4_655 .
O2 Eu1 C3 O5 178.1(8) . .
O4 Eu1 C3 O5 -58.0(5) 4_655 .
C7 Eu1 C3 O5 93.2(5) . .
C13 Eu1 C3 O5 -83.6(5) 4_655 .
O8 Eu1 C3 O2 -0.2(5) . .
O4 Eu1 C3 O2 -169.6(5) 2 .
O5 Eu1 C3 O2 -178.1(8) . .
O6 Eu1 C3 O2 97.2(7) . .
O3 Eu1 C3 O2 -80.8(5) . .
O1 Eu1 C3 O2 -89.7(5) . .
O7 Eu1 C3 O2 74.3(5) 4_655 .
O4 Eu1 C3 O2 123.9(5) 4_655 .
C7 Eu1 C3 O2 -84.9(5) . .
C13 Eu1 C3 O2 98.3(5) 4_655 .
O8 Eu1 C3 C4 -163(8) . .
O4 Eu1 C3 C4 28(8) 2 .
O5 Eu1 C3 C4 19(8) . .
O6 Eu1 C3 C4 -65(8) . .
O3 Eu1 C3 C4 116(8) . .
O1 Eu1 C3 C4 108(8) . .
O7 Eu1 C3 C4 -88(8) 4_655 .
O2 Eu1 C3 C4 -163(8) . .
O4 Eu1 C3 C4 -39(8) 4_655 .
C7 Eu1 C3 C4 112(8) . .
C13 Eu1 C3 C4 -64(8) 4_655 .
C5 C2 C4 C25 0.0(13) . .
C5 C2 C4 C3 -178.9(8) . .
O5 C3 C4 C2 -3.1(13) . .
O2 C3 C4 C2 176.6(8) . .
Eu1 C3 C4 C2 -21(9) . .
O5 C3 C4 C25 178.0(8) . .
O2 C3 C4 C25 -2.3(13) . .
Eu1 C3 C4 C25 160(8) . .
C4 C2 C5 N3 179.8(9) . .
C4 C2 C5 C16 1.4(14) . .
C14 N3 C5 C2 -178.7(9) . .
C14 N3 C5 C16 -0.1(10) . .
Eu1 O1 C7 O3 0.9(8) . .
Eu1 O1 C7 C1 -178.5(7) . .
Eu1 O3 C7 O1 -0.9(8) . .
Eu1 O3 C7 C1 178.5(7) . .
C18 C1 C7 O1 15.8(13) . .
C22 C1 C7 O1 -165.3(8) . .
C18 C1 C7 O3 -163.6(8) . .
C22 C1 C7 O3 15.3(13) . .
C18 C1 C7 Eu1 -94(26) . .
C22 C1 C7 Eu1 85(26) . .
O8 Eu1 C7 O1 85.5(5) . .
O4 Eu1 C7 O1 -74.6(5) 2 .
O5 Eu1 C7 O1 -144.8(5) . .
O6 Eu1 C7 O1 7.4(5) . .
O3 Eu1 C7 O1 179.1(8) . .
O7 Eu1 C7 O1 89.3(8) 4_655 .
O2 Eu1 C7 O1 161.4(4) . .
O4 Eu1 C7 O1 -52.9(7) 4_655 .
C3 Eu1 C7 O1 -171.7(5) . .
C13 Eu1 C7 O1 -6.0(13) 4_655 .
O8 Eu1 C7 O3 -93.6(5) . .
O4 Eu1 C7 O3 106.3(5) 2 .
O5 Eu1 C7 O3 36.1(5) . .
O6 Eu1 C7 O3 -171.7(5) . .
O1 Eu1 C7 O3 -179.1(8) . .
O7 Eu1 C7 O3 -89.8(8) 4_655 .
O2 Eu1 C7 O3 -17.7(5) . .
O4 Eu1 C7 O3 128.0(5) 4_655 .
C3 Eu1 C7 O3 9.2(5) . .
C13 Eu1 C7 O3 174.9(9) 4_655 .
O8 Eu1 C7 C1 -164(26) . .
O4 Eu1 C7 C1 36(26) 2 .
O5 Eu1 C7 C1 -34(26) . .
O6 Eu1 C7 C1 118(26) . .
O3 Eu1 C7 C1 -70(26) . .
O1 Eu1 C7 C1 111(26) . .
O7 Eu1 C7 C1 -160(26) 4_655 .
O2 Eu1 C7 C1 -88(26) . .
O4 Eu1 C7 C1 58(26) 4_655 .
C3 Eu1 C7 C1 -61(26) . .
C13 Eu1 C7 C1 105(26) 4_655 .
C11 C8 N6 C24 0.3(10) . .
C23 C8 N6 C24 178.1(9) . .
C17 N2 C10 C20 1.3(10) . .
C17 N2 C10 C18 178.8(10) . .
C24 N5 C11 C9 -179.5(10) . .
C24 N5 C11 C8 0.5(10) . .
C15 C9 C11 N5 175.6(9) . .
C15 C9 C11 C8 -4.4(13) . .
N6 C8 C11 N5 -0.5(10) . .
C23 C8 C11 N5 -178.5(8) . .
N6 C8 C11 C9 179.5(8) . .
C23 C8 C11 C9 1.4(14) . .
Eu1 O7 C13 O4 11.4(8) 4_456 .
Eu1 O7 C13 C15 -169.2(7) 4_456 .
Eu1 O4 C13 O7 166.4(8) 2 .
Eu1 O4 C13 O7 -11.0(8) 4_456 .
Eu1 O4 C13 C15 -13.0(18) 2 .
Eu1 O4 C13 C15 169.6(7) 4_456 .
Eu1 O4 C13 Eu1 177.5(13) 2 4_456
C16 N1 C14 N3 -0.1(10) . .
C16 N1 C14 C31 -174.8(9) . .
C5 N3 C14 N1 0.1(10) . .
C5 N3 C14 C31 175.2(8) . .
C11 C9 C15 C21 4.1(13) . .
C11 C9 C15 C13 -172.9(8) . .
O7 C13 C15 C9 -46.2(12) . .
O4 C13 C15 C9 133.2(9) . .
Eu1 C13 C15 C9 -123(4) 4_456 .
O7 C13 C15 C21 136.8(9) . .
O4 C13 C15 C21 -43.9(12) . .
Eu1 C13 C15 C21 59(4) 4_456 .
C14 N1 C16 C29 -179.1(10) . .
C14 N1 C16 C5 0.0(10) . .
C2 C5 C16 C29 -2.0(14) . .
N3 C5 C16 C29 179.3(8) . .
C2 C5 C16 N1 178.7(8) . .
N3 C5 C16 N1 0.0(10) . .
C10 N2 C17 N4 -0.9(11) . .
C10 N2 C17 C12 -179.6(8) . .
C20 N4 C17 N2 0.2(10) . .
C20 N4 C17 C12 178.9(8) . .
C32 C12 C17 N2 -179.6(9) . .
C28 C12 C17 N2 0.1(14) . .
C32 C12 C17 N4 1.8(14) . .
C28 C12 C17 N4 -178.5(9) . .
C20 C10 C18 C1 0.9(14) . .
N2 C10 C18 C1 -176.3(9) . .
C22 C1 C18 C10 -1.1(13) . .
C7 C1 C18 C10 177.8(8) . .
N2 C10 C20 C26 178.2(8) . .
C18 C10 C20 C26 0.4(14) . .
N2 C10 C20 N4 -1.2(10) . .
C18 C10 C20 N4 -179.0(8) . .
C17 N4 C20 C10 0.6(10) . .
C17 N4 C20 C26 -178.7(10) . .
C9 C15 C21 C23 -0.8(14) . .
C13 C15 C21 C23 176.1(8) . .
C18 C1 C22 C26 -0.1(14) . .
C7 C1 C22 C26 -179.0(8) . .
C15 C21 C23 C8 -2.1(13) . .
N6 C8 C23 C21 -175.7(9) . .
C11 C8 C23 C21 1.8(13) . .
C11 N5 C24 N6 -0.3(11) . .
C11 N5 C24 C27 179.2(9) . .
C8 N6 C24 N5 0.0(10) . .
C8 N6 C24 C27 -179.5(8) . .
C2 C4 C25 C29 -0.9(14) . .
C3 C4 C25 C29 178.0(8) . .
C1 C22 C26 C20 1.4(14) . .
C10 C20 C26 C22 -1.5(14) . .
N4 C20 C26 C22 177.8(9) . .
C28 C19 C27 C33 -1.4(14) . .
C28 C19 C27 C24 178.7(9) . .
N5 C24 C27 C19 0.7(14) . .
N6 C24 C27 C19 -179.8(9) . .
N5 C24 C27 C33 -179.2(9) . .
N6 C24 C27 C33 0.3(15) . .
C32 C12 C28 C19 -1.0(14) . .
C17 C12 C28 C19 179.3(9) . .
C27 C19 C28 C12 1.0(15) . .
N1 C16 C29 C25 -179.9(9) . .
C5 C16 C29 C25 1.1(14) . .
C4 C25 C29 C16 0.3(14) . .
C30 C6 C31 C30 -0.4(14) 3_865 .
C30 C6 C31 C14 179.3(8) 3_865 .
C6 C30 C31 C6 0.5(15) 3_865 .
C6 C30 C31 C14 -179.3(8) 3_865 .
N1 C14 C31 C6 -3.5(14) . .
N3 C14 C31 C6 -177.9(8) . .
N1 C14 C31 C30 176.2(9) . .
N3 C14 C31 C30 1.8(13) . .
C28 C12 C32 C33 1.4(15) . .
C17 C12 C32 C33 -178.9(9) . .
C12 C32 C33 C27 -1.7(15) . .
C19 C27 C33 C32 1.7(14) . .
C24 C27 C33 C32 -178.4(9) . .
O4 Eu1 O8 C34 171.4(8) 2 .
O5 Eu1 O8 C34 17.5(11) . .
O6 Eu1 O8 C34 -139.9(10) . .
O3 Eu1 O8 C34 93.5(10) . .
O1 Eu1 O8 C34 146.1(10) . .
O7 Eu1 O8 C34 -58.8(9) 4_655 .
O2 Eu1 O8 C34 16.2(9) . .
O4 Eu1 O8 C34 -85.8(10) 4_655 .
C3 Eu1 O8 C34 16.3(10) . .
C7 Eu1 O8 C34 119.8(10) . .
C13 Eu1 O8 C34 -73.6(10) 4_655 .
Eu1 O8 C34 N7 153.6(9) . .
O8 C34 N7 C35 4(2) . .
O8 C34 N7 C36 177.8(13) . .
